data_7028068
loop_
_publ_author_name
'Chen, Zhong-Ning'
'Zhang, Hua-Xin'
'Yu, Kai-Bei'
'Zheng, Kang-Cheng'
'Cai, Hu'
'Kang, Bei-Sheng'

_publ_section_title
;
 Extended network via hydrogen bond linkages of zig-zag co-ordination
 chains [{Cu2(trans-oxen)(\m-OH)(\m-H2O)}n]n+ or
 [Cu2(trans-oxen)(\m-OCN)2]n
 [H2oxen&#x2005;=&#x2005;N,N&#x2032;-bis(2-aminoethyl)oxamide]
;
_journal_issue 7
_journal_name_full 'Journal of the Chemical Society, Dalton Transactions'
_journal_page_first 1133
_journal_paper_doi 10.1039/a708615f
_journal_year 1998
_chemical_formula_sum 'C8 H14 Cu2 N6 O5'
_chemical_formula_weight 401.33
_chemical_name_systematic
; 
 ? 
;
_space_group_IT_number 15
_symmetry_cell_setting monoclinic
_symmetry_space_group_name_Hall '-C 2yc'
_symmetry_space_group_name_H-M 'C 1 2/c 1'
_atom_sites_solution_hydrogens difmap
_atom_sites_solution_primary direct
_atom_sites_solution_secondary difmap
_audit_creation_method SHELXL
_cell_angle_alpha 90.00
_cell_angle_beta 107.670(10)
_cell_angle_gamma 90.00
_cell_formula_units_Z 4
_cell_length_a 12.8780(10)
_cell_length_b 6.8970(10)
_cell_length_c 16.1170(10)
_cell_measurement_reflns_used 35
_cell_measurement_temperature 295(2)
_cell_measurement_theta_max 17.02
_cell_measurement_theta_min 3.45
_cell_volume 1364.0(3)
_computing_cell_refinement 'Siemens XSCANS'
_computing_data_collection 'Siemens XSCANS'
_computing_data_reduction 'Siemens SHELXTL'
_computing_molecular_graphics 'Siemens SHELXTL'
_computing_publication_material 'Siemens SHELXTL'
_computing_structure_refinement 'SHELXL-93 (Sheldrick, 1993)'
_computing_structure_solution 'SHELXS-86 (Sheldrick, 1990)'
_diffrn_ambient_temperature 295(2)
_diffrn_measurement_device 'Siemens P4'
_diffrn_measurement_method '\w scans'
_diffrn_radiation_monochromator graphite
_diffrn_radiation_source 'fine-focus sealed tube'
_diffrn_radiation_type MoK\a
_diffrn_radiation_wavelength 0.71073
_diffrn_reflns_av_R_equivalents 0.0107
_diffrn_reflns_av_sigmaI/netI 0.0183
_diffrn_reflns_limit_h_max 17
_diffrn_reflns_limit_h_min 0
_diffrn_reflns_limit_k_max 9
_diffrn_reflns_limit_k_min 0
_diffrn_reflns_limit_l_max 20
_diffrn_reflns_limit_l_min -21
_diffrn_reflns_number 1940
_diffrn_reflns_theta_max 29.00
_diffrn_reflns_theta_min 2.65
_diffrn_standards_decay_% 2.50
_diffrn_standards_interval_count 97
_diffrn_standards_number 3
_exptl_absorpt_coefficient_mu 3.150
_exptl_absorpt_correction_T_max 0.9712
_exptl_absorpt_correction_T_min 0.5589
_exptl_absorpt_correction_type empirical
_exptl_crystal_density_diffrn 1.954
_exptl_crystal_F_000 808
_exptl_crystal_size_max 0.52
_exptl_crystal_size_mid 0.40
_exptl_crystal_size_min 0.28
_refine_diff_density_max 0.449
_refine_diff_density_min -0.342
_refine_diff_density_rms 0.074
_refine_ls_extinction_coef 0.0064(4)
_refine_ls_extinction_expression Fc^*^=kFc[1+0.001xFc^2^\l^3^/sin(2\q)]^-1/4^
_refine_ls_extinction_method SHELXL
_refine_ls_goodness_of_fit_all 1.018
_refine_ls_goodness_of_fit_obs 1.104
_refine_ls_matrix_type full
_refine_ls_number_parameters 125
_refine_ls_number_reflns 1813
_refine_ls_number_restraints 1
_refine_ls_restrained_S_all 1.023
_refine_ls_restrained_S_obs 1.110
_refine_ls_R_factor_all 0.0309
_refine_ls_R_factor_obs 0.0234
_refine_ls_shift/esd_max 0.001
_refine_ls_shift/esd_mean 0.000
_refine_ls_structure_factor_coef Fsqd
_refine_ls_weighting_details 'w=1/[\s^2^(Fo^2^)+(0.0387P)^2^+0.0000P] where P=(Fo^2^+2Fc^2^)/3'
_refine_ls_weighting_scheme calc
_refine_ls_wR_factor_all 0.0598
_refine_ls_wR_factor_obs 0.0582
_reflns_number_observed 1484
_reflns_number_total 1813
_reflns_observed_criterion >2sigma(I)
_cod_data_source_file f708615sup1.cif
_cod_data_source_block y498
_cod_depositor_comments
;
The following automatic conversions were performed:

'_symmetry_cell_setting' value 'Monoclinic' changed to 'monoclinic'
according to /home/saulius/struct/CIF-dictionaries/cif_core.dic
dictionary named 'cif_core.dic' version 2.4.2 from 2011-04-26.

Automatic conversion script
Id: cif_fix_values 1891 2012-01-12 08:04:46Z andrius 

The following automatic conversions were performed:

'_refine_ls_weighting_scheme' value 'calc
w=1/[\s^2^(Fo^2^)+(0.0387P)^2^+0.0000P] where P=(Fo^2^+2Fc^2^)/3' was
changed to 'calc'. New tag '_refine_ls_weighting_details' was
created. The value of the new tag was set to
'w=1/[\s^2^(Fo^2^)+(0.0387P)^2^+0.0000P] where P=(Fo^2^+2Fc^2^)/3'.

Automatic conversion script
Id: cif_fix_values 3143 2015-03-26 13:38:13Z robertas 
;
_cod_original_cell_volume 1364.0(2)
_cod_original_sg_symbol_H-M C2/c
_cod_database_code 7028068

loop_
_symmetry_equiv_pos_as_xyz
'x, y, z'
'-x, y, -z+1/2'
'x+1/2, y+1/2, z'
'-x+1/2, y+1/2, -z+1/2'
'-x, -y, -z'
'x, -y, z-1/2'
'-x+1/2, -y+1/2, -z'
'x+1/2, -y+1/2, z-1/2'

loop_
_atom_site_aniso_label
_atom_site_aniso_U_11
_atom_site_aniso_U_22
_atom_site_aniso_U_33
_atom_site_aniso_U_23
_atom_site_aniso_U_13
_atom_site_aniso_U_12
Cu 0.01522(12) 0.0388(2) 0.02868(13) -0.00151(10) 0.00903(8) -0.00423(9)
O1 0.0183(6) 0.0589(10) 0.0267(6) -0.0073(6) 0.0093(5) -0.0105(6)
O2 0.0195(7) 0.100(2) 0.0729(12) -0.0066(11) 0.0040(7) 0.0070(8)
O3W 0.0545(14) 0.055(2) 0.0325(11) 0.000 0.0047(10) 0.000
N1 0.0200(7) 0.0396(10) 0.0260(7) -0.0045(6) 0.0096(5) -0.0066(6)
N2 0.0207(8) 0.0552(12) 0.0364(8) 0.0039(8) 0.0147(6) 0.0006(7)
N3 0.0200(7) 0.0474(10) 0.0401(8) -0.0006(8) 0.0071(6) -0.0028(7)
C1 0.0213(8) 0.0354(10) 0.0256(8) -0.0016(7) 0.0087(6) -0.0070(7)
C2 0.0262(8) 0.0496(12) 0.0264(8) -0.0045(8) 0.0112(7) -0.0043(8)
C3 0.0330(9) 0.0490(14) 0.0314(9) -0.0037(9) 0.0180(7) 0.0003(9)
C4 0.0247(8) 0.0413(12) 0.0321(8) -0.0001(8) 0.0076(7) -0.0009(7)

loop_
_atom_site_label
_atom_site_type_symbol
_atom_site_fract_x
_atom_site_fract_y
_atom_site_fract_z
_atom_site_U_iso_or_equiv
_atom_site_thermal_displace_type
_atom_site_occupancy
_atom_site_calc_flag
_atom_site_refinement_flags
Cu Cu 0.053298(15) 0.21529(4) 0.515365(13) 0.02702(10) Uani 1 d .
O1 O 0.12556(10) 0.1946(2) 0.41950(8) 0.0341(3) Uani 1 d .
O2 O -0.28016(12) 0.1779(3) 0.39367(13) 0.0663(6) Uani 1 d .
O3W O 0.0000 0.0519(4) 0.2500 0.0492(6) Uani 1 d SD
N1 N 0.19537(12) 0.2987(2) 0.58307(10) 0.0279(3) Uani 1 d .
N2 N 0.01659(13) 0.2741(3) 0.62588(11) 0.0361(4) Uani 1 d .
N3 N -0.08967(12) 0.1484(3) 0.44236(10) 0.0363(4) Uani 1 d .
C1 C 0.22806(14) 0.2205(3) 0.45221(11) 0.0271(4) Uani 1 d .
C2 C 0.21121(14) 0.3462(4) 0.67416(12) 0.0334(4) Uani 1 d .
C3 C 0.0999(2) 0.4081(4) 0.67991(12) 0.0360(4) Uani 1 d .
C4 C -0.18348(15) 0.1669(3) 0.42003(12) 0.0329(4) Uani 1 d .
H2A H 0.2411(21) 0.2338(35) 0.7145(16) 0.047(7) Uiso 1 d .
H2B H 0.2609(17) 0.4525(36) 0.6953(13) 0.042(6) Uiso 1 d .
H3A H 0.0793(17) 0.5431(37) 0.6546(13) 0.040(6) Uiso 1 d .
H3B H 0.1034(18) 0.3995(40) 0.7408(15) 0.052(7) Uiso 1 d .
H2AN H 0.0211(22) 0.1438(51) 0.6527(18) 0.073(9) Uiso 1 d .
H2BN H -0.0433(23) 0.3147(40) 0.6148(17) 0.051(8) Uiso 1 d .
H3W H 0.0339(21) 0.1250(39) 0.2885(14) 0.068(9) Uiso 1 d D

loop_
_atom_type_symbol
_atom_type_description
_atom_type_scat_dispersion_real
_atom_type_scat_dispersion_imag
_atom_type_scat_source
C C 0.0033 0.0016 'International Tables Vol C Tables 4.2.6.8 and 6.1.1.4'
H H 0.0000 0.0000 'International Tables Vol C Tables 4.2.6.8 and 6.1.1.4'
N N 0.0061 0.0033 'International Tables Vol C Tables 4.2.6.8 and 6.1.1.4'
O O 0.0106 0.0060 'International Tables Vol C Tables 4.2.6.8 and 6.1.1.4'
Cu Cu 0.3201 1.2651 'International Tables Vol C Tables 4.2.6.8 and 6.1.1.4'

loop_
_geom_angle_atom_site_label_1
_geom_angle_atom_site_label_2
_geom_angle_atom_site_label_3
_geom_angle
_geom_angle_site_symmetry_1
_geom_angle_site_symmetry_3
N1 Cu N3 175.79(7) . .
N1 Cu N2 82.86(7) . .
N3 Cu N2 98.71(7) . .
N1 Cu O1 82.86(6) . .
N3 Cu O1 95.30(6) . .
N2 Cu O1 165.32(6) . .
C1 O1 Cu 109.27(10) . .
C1 N1 C2 125.25(15) 7_556 .
C1 N1 Cu 116.48(12) 7_556 .
C2 N1 Cu 117.37(11) . .
C3 N2 Cu 108.82(11) . .
C4 N3 Cu 151.8(2) . .
O1 C1 N1 129.7(2) . 7_556
O1 C1 C1 118.3(2) . 7_556
N1 C1 C1 112.0(2) 7_556 7_556
N1 C2 C3 106.11(15) . .
N2 C3 C2 108.4(2) . .
N3 C4 O2 176.3(3) . .

loop_
_geom_bond_atom_site_label_1
_geom_bond_atom_site_label_2
_geom_bond_distance
_geom_bond_site_symmetry_2
Cu N1 1.9124(15) .
Cu N3 1.9163(15) .
Cu N2 2.018(2) .
Cu O1 2.0363(13) .
O1 C1 1.277(2) .
O2 C4 1.190(2) .
N1 C1 1.286(2) 7_556
N1 C2 1.457(2) .
N2 C3 1.482(3) .
N3 C4 1.158(2) .
C1 N1 1.286(2) 7_556
C1 C1 1.526(3) 7_556
C2 C3 1.526(3) .

loop_
_geom_torsion_atom_site_label_1
_geom_torsion_atom_site_label_2
_geom_torsion_atom_site_label_3
_geom_torsion_atom_site_label_4
_geom_torsion
_geom_torsion_site_symmetry_1
_geom_torsion_site_symmetry_4
N1 Cu O1 C1 8.24(14) . .
N3 Cu O1 C1 -175.57(15) . .
N2 Cu O1 C1 21.8(4) . .
N3 Cu N1 C1 -73.9(9) . 7_556
N2 Cu N1 C1 173.8(2) . 7_556
O1 Cu N1 C1 -9.62(15) . 7_556
N3 Cu N1 C2 116.4(9) . .
N2 Cu N1 C2 4.1(2) . .
O1 Cu N1 C2 -179.3(2) . .
N1 Cu N2 C3 20.57(15) . .
N3 Cu N2 C3 -155.49(15) . .
O1 Cu N2 C3 7.0(4) . .
N1 Cu N3 C4 -76.9(9) . .
N2 Cu N3 C4 34.9(4) . .
O1 Cu N3 C4 -140.7(4) . .
Cu O1 C1 N1 172.5(2) . 7_556
Cu O1 C1 C1 -6.1(3) . 7_556
C1 N1 C2 C3 164.7(2) 7_556 .
Cu N1 C2 C3 -26.6(2) . .
Cu N2 C3 C2 -40.0(2) . .
N1 C2 C3 N2 42.2(2) . .
Cu N3 C4 O2 180.0(1000) . .
